data_1517792
loop_
_publ_author_name
'Dorot\'ikov\'a, Sandra'
'Plevov\'a, Krist\'ina'
'Bu\<cinsk\'y, Luk\'a\<s'
'Mal\<cek, Michal'
'Herich, Peter'
'Kuckov\'a, Lenka'
'Bobeni\<cov\'a, Miroslava'
'Soralov\'a, Stanislava'
'Ko\<z\'i\<sek, Jozef'
'Fronc, Marek'
'Milata, Viktor'
'Dvoranov\'a, Dana'

_publ_section_title
;
 Conformational, spectroscopic, and molecular dynamics DFT study of
 precursors for new potential antibacterial fluoroquinolone drugs.
;
_journal_issue 40
_journal_name_full 'The journal of physical chemistry. A'
_journal_page_first 9540
_journal_page_last 9551
_journal_paper_doi 10.1021/jp506355f
_journal_volume 118
_journal_year 2014
_chemical_formula_moiety 'C14 H16 F N O4'
_chemical_formula_sum 'C14 H16 F N O4'
_chemical_formula_weight 281.28
_chemical_name_systematic
; 
 ? 
;
_space_group_crystal_system triclinic
_space_group_IT_number 2
_space_group_name_Hall '-P 1'
_space_group_name_H-M_alt 'P -1'
_symmetry_space_group_name_Hall '-P 1'
_symmetry_space_group_name_H-M 'P -1'
_atom_sites_solution_hydrogens geom
_audit_creation_method SHELXL-2013
_cell_angle_alpha 90.566(9)
_cell_angle_beta 95.610(8)
_cell_angle_gamma 100.043(6)
_cell_formula_units_Z 2
_cell_length_a 8.7649(5)
_cell_length_b 8.7954(7)
_cell_length_c 9.0065(14)
_cell_measurement_reflns_used 2922
_cell_measurement_temperature 100.0(1)
_cell_measurement_theta_max 29.1010
_cell_measurement_theta_min 3.1300
_cell_volume 680.15(13)
_computing_cell_refinement 'CrysAlis CCD'
_computing_data_collection 'CrysAlis CCD (Oxford Diffraction, 2010)'
_computing_data_reduction 'CrysAlis RED (Oxford Diffraction, 2010)'
_computing_molecular_graphics 'DIAMOND (Brandenburg, 1998)'
_computing_publication_material ' enCIFer (Allen et al., 2008)'
_computing_structure_refinement 'SHELXL-2013 (Sheldrick, 2013)'
_computing_structure_solution 'SHELXS-2008 (Sheldrick, 2008)'
_diffrn_ambient_temperature 100.0(1)
_diffrn_detector_area_resol_mean 5.2170
_diffrn_measured_fraction_theta_full 0.959
_diffrn_measured_fraction_theta_max 0.950
_diffrn_measurement_device_type 'Xcalibur, Ruby, Gemini'
_diffrn_measurement_method '\w scans'
_diffrn_radiation_type MoK\a
_diffrn_radiation_wavelength 0.71073
_diffrn_reflns_av_R_equivalents 0.0456
_diffrn_reflns_av_unetI/netI 0.0451
_diffrn_reflns_Laue_measured_fraction_full 0.959
_diffrn_reflns_Laue_measured_fraction_max 0.950
_diffrn_reflns_limit_h_max 10
_diffrn_reflns_limit_h_min -10
_diffrn_reflns_limit_k_max 10
_diffrn_reflns_limit_k_min -10
_diffrn_reflns_limit_l_max 11
_diffrn_reflns_limit_l_min -11
_diffrn_reflns_number 7910
_diffrn_reflns_point_group_measured_fraction_full 0.959
_diffrn_reflns_point_group_measured_fraction_max 0.950
_diffrn_reflns_theta_full 25.000
_diffrn_reflns_theta_max 26.371
_diffrn_reflns_theta_min 4.115
_diffrn_source 'Enhance (Mo) X-ray Source'
_exptl_absorpt_coefficient_mu 0.109
_exptl_absorpt_correction_T_max 0.992
_exptl_absorpt_correction_T_min 0.971
_exptl_absorpt_correction_type analytical
_exptl_absorpt_process_details
;
CrysAlisPro, Agilent Technologies,
Version 1.171.37.31 (release 14-01-2014 CrysAlis171 .NET)
(compiled Jan 14 2014,18:38:05)
Analytical numeric absorption correction using a multifaceted crystal
            model based on expressions derived by R.C. Clark & J.S. Reid.
(Clark, R. C. & Reid, J. S. (1995). Acta Cryst. A51, 887-897)
Empirical absorption correction using spherical harmonics,
 implemented in SCALE3 ABSPACK scaling algorithm.
;
_exptl_crystal_colour colourless
_exptl_crystal_density_diffrn 1.373
_exptl_crystal_density_method 'not measured'
_exptl_crystal_description block
_exptl_crystal_F_000 296
_exptl_crystal_size_max 0.6887
_exptl_crystal_size_mid 0.2224
_exptl_crystal_size_min 0.0718
_refine_diff_density_max 0.357
_refine_diff_density_min -0.302
_refine_diff_density_rms 0.054
_refine_ls_extinction_method none
_refine_ls_goodness_of_fit_ref 1.041
_refine_ls_hydrogen_treatment constr
_refine_ls_matrix_type full
_refine_ls_number_parameters 191
_refine_ls_number_reflns 2637
_refine_ls_number_restraints 0
_refine_ls_restrained_S_all 1.041
_refine_ls_R_factor_all 0.0683
_refine_ls_R_factor_gt 0.0534
_refine_ls_shift/su_max 0.000
_refine_ls_shift/su_mean 0.000
_refine_ls_structure_factor_coef Fsqd
_refine_ls_weighting_details 'w=1/[\s^2^(Fo^2^)+(0.0704P)^2^+0.1394P] where P=(Fo^2^+2Fc^2^)/3'
_refine_ls_weighting_scheme calc
_refine_ls_wR_factor_gt 0.1285
_refine_ls_wR_factor_ref 0.1398
_reflns_Friedel_coverage 0.000
_reflns_number_gt 2097
_reflns_number_total 2637
_reflns_threshold_expression 'I > 2\s(I)'
_cod_data_source_file jp506355f_si_002.cif
_cod_data_source_block I
_cod_depositor_comments 'Adding full bibliography for 1517792--1517794.cif.'
_cod_original_cell_volume 680.15(12)
_cod_database_code 1517792
_shelx_space_group_comment
; 
The symmetry employed for this shelxl refinement is uniquely defined 
by the following loop, which should always be used as a source of 
symmetry information in preference to the above space-group names. 
They are only intended as comments. 
;
_shelxl_version_number 2013-4

loop_
_space_group_symop_operation_xyz
'x, y, z'
'-x, -y, -z'

loop_
_atom_site_label
_atom_site_type_symbol
_atom_site_fract_x
_atom_site_fract_y
_atom_site_fract_z
_atom_site_U_iso_or_equiv
_atom_site_adp_type
_atom_site_occupancy
_atom_site_site_symmetry_order
_atom_site_calc_flag
_atom_site_refinement_flags_posn
_atom_site_refinement_flags_adp
_atom_site_refinement_flags_occupancy
_atom_site_disorder_assembly
_atom_site_disorder_group
C8 C 0.59422(19) 0.12752(19) 0.3470(2) 0.0265(4) Uani 1 1 d . . . . .
H8A H 0.5343 0.1820 0.2837 0.032 Uiso 1 1 calc R U . . .
C9 C 0.69908(18) 0.21229(18) 0.4546(2) 0.0250(4) Uani 1 1 d . . . . .
C11 C 0.79913(19) 0.13419(18) 0.5529(2) 0.0259(4) Uani 1 1 d . . . . .
C13 C 1.0097(2) 0.15003(19) 0.7417(2) 0.0293(4) Uani 1 1 d . . . . .
H13B H 1.0762 0.0997 0.6849 0.035 Uiso 1 1 calc R U . . .
H13A H 0.9492 0.0728 0.7987 0.035 Uiso 1 1 calc R U . . .
C15 C 1.1067(2) 0.2751(2) 0.8447(2) 0.0325(4) Uani 1 1 d . . . . .
H15C H 1.1765 0.2301 0.9127 0.039 Uiso 1 1 calc R U . . .
H15B H 1.0394 0.3239 0.9000 0.039 Uiso 1 1 calc R U . . .
H15A H 1.1657 0.3506 0.7867 0.039 Uiso 1 1 calc R U . . .
C10 C 0.69719(19) 0.37999(18) 0.4529(2) 0.0250(4) Uani 1 1 d . . . . .
C12 C 0.7833(2) 0.62232(18) 0.5799(2) 0.0305(4) Uani 1 1 d . . . . .
H12B H 0.6805 0.6412 0.5967 0.037 Uiso 1 1 calc R U . . .
H12A H 0.8135 0.6724 0.4892 0.037 Uiso 1 1 calc R U . . .
C14 C 0.8985(2) 0.6819(2) 0.7096(2) 0.0386(5) Uani 1 1 d . . . . .
H14C H 0.9995 0.6623 0.6912 0.046 Uiso 1 1 calc R U . . .
H14B H 0.8674 0.6307 0.7982 0.046 Uiso 1 1 calc R U . . .
H14A H 0.9028 0.7911 0.7226 0.046 Uiso 1 1 calc R U . . .
C1 C 0.47045(18) -0.11297(19) 0.2133(2) 0.0251(4) Uani 1 1 d . . . . .
C6 C 0.3676(2) -0.0499(2) 0.1165(2) 0.0279(4) Uani 1 1 d . . . . .
H6A H 0.3606 0.0541 0.1241 0.033 Uiso 1 1 calc R U . . .
C5 C 0.2753(2) -0.1461(2) 0.0078(2) 0.0292(4) Uani 1 1 d . . . . .
H5A H 0.2056 -0.1046 -0.0576 0.035 Uiso 0.123(3) 1 calc R U P A 1
C4 C 0.2825(2) -0.3009(2) -0.0076(2) 0.0322(5) Uani 1 1 d . . . . .
H4A H 0.2207 -0.3626 -0.0828 0.039 Uiso 1 1 calc R U . . .
C3 C 0.3843(2) -0.3607(2) 0.0923(2) 0.0331(5) Uani 1 1 d . . . . .
H3A H 0.3903 -0.4650 0.0849 0.040 Uiso 0.877(3) 1 calc R U P A 2
C2 C 0.4774(2) -0.2698(2) 0.2028(2) 0.0286(4) Uani 1 1 d . . . . .
H2A H 0.5444 -0.3126 0.2699 0.034 Uiso 1 1 calc R U . . .
N7 N 0.57150(16) -0.02444(15) 0.32589(17) 0.0269(4) Uani 1 1 d . . . . .
H7A H 0.6241 -0.0744 0.3876 0.032 Uiso 1 1 calc R U . . .
O4 O 0.90846(13) 0.22505(13) 0.64348(14) 0.0288(3) Uani 1 1 d . . . . .
O2 O 0.78701(14) -0.00788(13) 0.55394(14) 0.0318(3) Uani 1 1 d . . . . .
O3 O 0.78372(13) 0.45828(12) 0.56838(14) 0.0295(3) Uani 1 1 d . . . . .
O1 O 0.62232(15) 0.44135(13) 0.35874(15) 0.0364(4) Uani 1 1 d . . . . .
F2 F 0.3687(10) -0.5122(10) 0.0880(10) 0.039(3) Uani 0.123(3) 1 d . . P A 1
F1 F 0.17518(14) -0.08524(13) -0.08444(14) 0.0384(5) Uani 0.877(3) 1 d . . P A 2

loop_
_atom_site_aniso_label
_atom_site_aniso_U_11
_atom_site_aniso_U_22
_atom_site_aniso_U_33
_atom_site_aniso_U_23
_atom_site_aniso_U_13
_atom_site_aniso_U_12
C8 0.0259(9) 0.0235(9) 0.0292(10) -0.0020(7) 0.0059(8) 0.0005(7)
C9 0.0235(8) 0.0221(9) 0.0271(10) -0.0031(7) 0.0023(7) -0.0014(6)
C11 0.0243(8) 0.0204(9) 0.0308(10) -0.0076(7) 0.0053(8) -0.0032(7)
C13 0.0284(9) 0.0229(9) 0.0356(11) -0.0057(7) 0.0013(8) 0.0031(7)
C15 0.0296(9) 0.0289(9) 0.0370(11) -0.0062(8) -0.0012(8) 0.0027(7)
C10 0.0231(8) 0.0222(9) 0.0279(10) -0.0018(7) 0.0018(8) -0.0011(7)
C12 0.0346(9) 0.0168(9) 0.0381(11) -0.0036(7) -0.0012(9) 0.0019(7)
C14 0.0455(11) 0.0228(9) 0.0419(13) -0.0078(8) -0.0078(10) -0.0019(8)
C1 0.0221(8) 0.0252(9) 0.0257(10) -0.0059(7) 0.0041(7) -0.0031(6)
C6 0.0287(9) 0.0204(8) 0.0322(11) -0.0064(7) 0.0032(8) -0.0018(7)
C5 0.0261(9) 0.0298(9) 0.0290(11) -0.0041(8) 0.0012(8) -0.0013(7)
C4 0.0295(9) 0.0296(10) 0.0322(11) -0.0131(8) 0.0008(8) -0.0070(7)
C3 0.0337(10) 0.0237(9) 0.0398(12) -0.0092(8) 0.0046(9) -0.0009(7)
C2 0.0261(9) 0.0275(9) 0.0317(11) -0.0022(8) 0.0016(8) 0.0041(7)
N7 0.0266(8) 0.0219(8) 0.0296(9) -0.0054(6) -0.0022(7) -0.0002(6)
O4 0.0269(6) 0.0210(6) 0.0355(8) -0.0057(5) -0.0031(6) -0.0004(5)
O2 0.0352(7) 0.0196(6) 0.0381(8) -0.0063(5) -0.0022(6) 0.0017(5)
O3 0.0336(7) 0.0175(6) 0.0334(8) -0.0069(5) -0.0064(6) -0.0012(5)
O1 0.0414(8) 0.0250(7) 0.0383(9) -0.0065(6) -0.0110(7) 0.0018(6)
F2 0.038(5) 0.039(6) 0.039(6) -0.014(4) -0.010(4) 0.010(4)
F1 0.0391(7) 0.0324(7) 0.0382(8) -0.0051(5) -0.0124(6) 0.0007(5)

loop_
_atom_type_symbol
_atom_type_description
_atom_type_scat_dispersion_real
_atom_type_scat_dispersion_imag
_atom_type_scat_source
C C 0.0033 0.0016 'International Tables Vol C Tables 4.2.6.8 and 6.1.1.4'
H H 0.0000 0.0000 'International Tables Vol C Tables 4.2.6.8 and 6.1.1.4'
N N 0.0061 0.0033 'International Tables Vol C Tables 4.2.6.8 and 6.1.1.4'
O O 0.0106 0.0060 'International Tables Vol C Tables 4.2.6.8 and 6.1.1.4'
F F 0.0171 0.0103 'International Tables Vol C Tables 4.2.6.8 and 6.1.1.4'

loop_
_geom_angle_atom_site_label_1
_geom_angle_atom_site_label_2
_geom_angle_atom_site_label_3
_geom_angle
N7 C8 C9 125.84(18)
N7 C8 H8A 117.1
C9 C8 H8A 117.1
C8 C9 C11 119.49(15)
C8 C9 C10 113.77(16)
C11 C9 C10 126.73(15)
O2 C11 O4 120.99(16)
O2 C11 C9 122.91(15)
O4 C11 C9 116.10(14)
O4 C13 C15 106.53(14)
O4 C13 H13B 110.4
C15 C13 H13B 110.4
O4 C13 H13A 110.4
C15 C13 H13A 110.4
H13B C13 H13A 108.6
C13 C15 H15C 109.5
C13 C15 H15B 109.5
H15C C15 H15B 109.5
C13 C15 H15A 109.5
H15C C15 H15A 109.5
H15B C15 H15A 109.5
O1 C10 O3 122.64(15)
O1 C10 C9 123.99(15)
O3 C10 C9 113.35(16)
O3 C12 C14 105.95(15)
O3 C12 H12B 110.5
C14 C12 H12B 110.5
O3 C12 H12A 110.5
C14 C12 H12A 110.5
H12B C12 H12A 108.7
C12 C14 H14C 109.5
C12 C14 H14B 109.5
H14C C14 H14B 109.5
C12 C14 H14A 109.5
H14C C14 H14A 109.5
H14B C14 H14A 109.5
C6 C1 C2 120.38(15)
C6 C1 N7 122.54(15)
C2 C1 N7 117.08(16)
C1 C6 C5 118.10(16)
C1 C6 H6A 120.9
C5 C6 H6A 120.9
F1 C5 C4 119.28(16)
F1 C5 C6 117.94(16)
C4 C5 C6 122.78(18)
C4 C5 H5A 118.6
C6 C5 H5A 118.6
C3 C4 C5 117.65(16)
C3 C4 H4A 121.2
C5 C4 H4A 121.2
F2 C3 C2 122.7(4)
F2 C3 C4 115.0(4)
C2 C3 C4 121.55(17)
C2 C3 H3A 119.2
C4 C3 H3A 119.2
C3 C2 C1 119.50(18)
C3 C2 H2A 120.3
C1 C2 H2A 120.3
C8 N7 C1 127.02(17)
C8 N7 H7A 116.5
C1 N7 H7A 116.5
C11 O4 C13 117.09(13)
C10 O3 C12 117.32(14)

loop_
_geom_bond_atom_site_label_1
_geom_bond_atom_site_label_2
_geom_bond_distance
C8 N7 1.325(2)
C8 C9 1.383(2)
C8 H8A 0.9300
C9 C11 1.447(3)
C9 C10 1.478(2)
C11 O2 1.236(2)
C11 O4 1.338(2)
C13 O4 1.438(2)
C13 C15 1.515(2)
C13 H13B 0.9700
C13 H13A 0.9700
C15 H15C 0.9600
C15 H15B 0.9600
C15 H15A 0.9600
C10 O1 1.210(2)
C10 O3 1.334(2)
C12 O3 1.4461(19)
C12 C14 1.494(3)
C12 H12B 0.9700
C12 H12A 0.9700
C14 H14C 0.9600
C14 H14B 0.9600
C14 H14A 0.9600
C1 C6 1.382(3)
C1 C2 1.394(2)
C1 N7 1.410(2)
C6 C5 1.385(2)
C6 H6A 0.9300
C5 F1 1.333(2)
C5 C4 1.380(2)
C5 H5A 0.9300
C4 C3 1.379(3)
C4 H4A 0.9300
C3 F2 1.315(9)
C3 C2 1.376(3)
C3 H3A 0.9300
C2 H2A 0.9300
N7 H7A 0.8600

loop_
_geom_hbond_atom_site_label_D
_geom_hbond_atom_site_label_H
_geom_hbond_atom_site_label_A
_geom_hbond_distance_DH
_geom_hbond_distance_HA
_geom_hbond_distance_DA
_geom_hbond_angle_DHA
_geom_hbond_site_symmetry_A
C14 H14B F2 0.96 2.47 3.272(10) 141.0 2_656
C14 H14A O2 0.96 2.62 3.332(2) 131.7 1_565
C2 H2A O1 0.93 2.50 3.300(2) 144.8 1_545
N7 H7A O2 0.86 1.97 2.6358(19) 132.8 .

loop_
_geom_torsion_atom_site_label_1
_geom_torsion_atom_site_label_2
_geom_torsion_atom_site_label_3
_geom_torsion_atom_site_label_4
_geom_torsion
N7 C8 C9 C11 2.1(3)
N7 C8 C9 C10 -179.17(15)
C8 C9 C11 O2 -6.2(2)
C10 C9 C11 O2 175.22(15)
C8 C9 C11 O4 173.25(14)
C10 C9 C11 O4 -5.3(2)
C8 C9 C10 O1 -6.4(2)
C11 C9 C10 O1 172.18(16)
C8 C9 C10 O3 171.95(13)
C11 C9 C10 O3 -9.4(2)
C2 C1 C6 C5 -1.4(2)
N7 C1 C6 C5 178.77(14)
C1 C6 C5 F1 179.34(15)
C1 C6 C5 C4 -0.2(3)
F1 C5 C4 C3 -178.24(16)
C6 C5 C4 C3 1.3(3)
C5 C4 C3 F2 169.6(5)
C5 C4 C3 C2 -0.8(3)
F2 C3 C2 C1 -170.4(5)
C4 C3 C2 C1 -0.8(3)
C6 C1 C2 C3 1.9(2)
N7 C1 C2 C3 -178.25(15)
C9 C8 N7 C1 -177.08(15)
C6 C1 N7 C8 -6.8(3)
C2 C1 N7 C8 173.40(15)
O2 C11 O4 C13 -0.3(2)
C9 C11 O4 C13 -179.76(13)
C15 C13 O4 C11 -172.73(13)
O1 C10 O3 C12 1.2(2)
C9 C10 O3 C12 -177.23(13)
C14 C12 O3 C10 -175.31(14)
